data_2233656
loop_
_publ_author_name
'Li, Bo'
'Liu, Peng-Wen'
'Chen, Jing'

_publ_section_title
;
 Diaquabis[5-(pyrazin-2-yl)-3-(pyridin-4-yl)-1<i>H</i>-1,2,4-triazol-1-ido-\k<i>N</i>^1^]zinc
;
_journal_coeditor_code VM2152
_journal_issue 2
_journal_name_full 'Acta Crystallographica Section E'
_journal_page_first m203
_journal_paper_doi 10.1107/S1600536812002061
_journal_volume 68
_journal_year 2012
_chemical_formula_iupac '[Zn (C11 H7 N6)2 (H2 O)2]'
_chemical_formula_moiety 'C22 H18 N12 O2 Zn'
_chemical_formula_sum 'C22 H18 N12 O2 Zn'
_chemical_formula_weight 547.85
_chemical_name_systematic
;
Diaquabis[5-(pyrazin-2-yl)-3-(pyridin-4-yl)-1<i>H</i>-1,2,4-triazol-1-ido-
\k<i>N</i>^1^]zinc
;
_space_group_IT_number 14
_symmetry_cell_setting monoclinic
_symmetry_space_group_name_Hall '-P 2ybc'
_symmetry_space_group_name_H-M 'P 1 21/c 1'
_atom_sites_solution_hydrogens geom
_atom_sites_solution_primary direct
_atom_sites_solution_secondary difmap
_audit_creation_method SHELXL-97
_cell_angle_alpha 90.00
_cell_angle_beta 114.483(14)
_cell_angle_gamma 90.00
_cell_formula_units_Z 2
_cell_length_a 10.568(10)
_cell_length_b 12.574(11)
_cell_length_c 9.373(8)
_cell_measurement_reflns_used 2124
_cell_measurement_temperature 296(2)
_cell_measurement_theta_max 27.18
_cell_measurement_theta_min 2.12
_cell_volume 1133.5(18)
_computing_cell_refinement 'SAINT (Bruker, 2007)'
_computing_data_collection 'SMART (Bruker, 2007)'
_computing_data_reduction 'SAINT (Bruker, 2007)'
_computing_molecular_graphics 'DIAMOND (Brandenburg, 1999)'
_computing_publication_material 'SHELXTL (Sheldrick, 2008)'
_computing_structure_refinement 'SHELXL97 (Sheldrick, 2008)'
_computing_structure_solution 'SHELXS97 (Sheldrick, 2008)'
_diffrn_ambient_temperature 296(2)
_diffrn_measured_fraction_theta_full 0.997
_diffrn_measured_fraction_theta_max 0.997
_diffrn_measurement_device_type 'Bruker SMART CCD area-detector'
_diffrn_measurement_method 'phi and omega scans'
_diffrn_radiation_monochromator graphite
_diffrn_radiation_source 'fine-focus sealed tube'
_diffrn_radiation_type MoK\a
_diffrn_radiation_wavelength 0.71073
_diffrn_reflns_av_R_equivalents 0.0318
_diffrn_reflns_av_sigmaI/netI 0.0388
_diffrn_reflns_limit_h_max 12
_diffrn_reflns_limit_h_min -9
_diffrn_reflns_limit_k_max 14
_diffrn_reflns_limit_k_min -12
_diffrn_reflns_limit_l_max 8
_diffrn_reflns_limit_l_min -11
_diffrn_reflns_number 5516
_diffrn_reflns_theta_full 25.02
_diffrn_reflns_theta_max 25.02
_diffrn_reflns_theta_min 2.12
_exptl_absorpt_coefficient_mu 1.134
_exptl_absorpt_correction_T_max 0.8050
_exptl_absorpt_correction_T_min 0.7420
_exptl_absorpt_correction_type multi-scan
_exptl_absorpt_process_details '(SADABS; Bruker, 1996)'
_exptl_crystal_colour colourless
_exptl_crystal_density_diffrn 1.605
_exptl_crystal_density_method 'not measured'
_exptl_crystal_description block
_exptl_crystal_F_000 560
_exptl_crystal_size_max 0.28
_exptl_crystal_size_mid 0.22
_exptl_crystal_size_min 0.20
_refine_diff_density_max 0.781
_refine_diff_density_min -1.162
_refine_ls_extinction_coef 0.0049(8)
_refine_ls_extinction_expression Fc^*^=kFc[1+0.001xFc^2^\l^3^/sin(2\q)]^-1/4^
_refine_ls_extinction_method 'SHELXL97 (Sheldrick, 2008)'
_refine_ls_goodness_of_fit_ref 1.129
_refine_ls_hydrogen_treatment constr
_refine_ls_matrix_type full
_refine_ls_number_parameters 170
_refine_ls_number_reflns 1995
_refine_ls_number_restraints 0
_refine_ls_restrained_S_all 1.129
_refine_ls_R_factor_all 0.0636
_refine_ls_R_factor_gt 0.0351
_refine_ls_shift/su_max 0.000
_refine_ls_shift/su_mean 0.000
_refine_ls_structure_factor_coef Fsqd
_refine_ls_weighting_details 'calc w=1/[\s^2^(Fo^2^)+(0.0319P)^2^+1.4706P] where P=(Fo^2^+2Fc^2^)/3'
_refine_ls_weighting_scheme calc
_refine_ls_wR_factor_gt 0.0754
_refine_ls_wR_factor_ref 0.0997
_reflns_number_gt 1476
_reflns_number_total 1995
_reflns_threshold_expression I>2sigma(I)
_cod_data_source_file vm2152.cif
_cod_data_source_block I
_cod_original_cell_volume 1133.5(17)
_cod_original_sg_symbol_H-M 'P 21/c'
_cod_database_code 2233656
_cod_database_fobs_code 2233656

loop_
_symmetry_equiv_pos_as_xyz
'x, y, z'
'-x, y+1/2, -z+1/2'
'-x, -y, -z'
'x, -y-1/2, z-1/2'

loop_
_atom_site_type_symbol
_atom_site_label
_atom_site_fract_x
_atom_site_fract_y
_atom_site_fract_z
_atom_site_U_iso_or_equiv
_atom_site_adp_type
_atom_site_calc_flag
_atom_site_refinement_flags
_atom_site_occupancy
_atom_site_symmetry_multiplicity
Zn Zn1 1.0000 0.0000 1.0000 0.0345(2) Uani d S 1 2
O O1 0.8507(3) 0.03619(18) 1.1088(3) 0.0401(7) Uani d . 1 1
H H1A 0.8598 -0.0073 1.1819 0.060 Uiso d R 1 1
H H1B 0.8382 0.1011 1.1252 0.060 Uiso d R 1 1
N N1 1.0865(3) 0.1612(2) 1.0734(3) 0.0289(7) Uani d . 1 1
N N2 1.1330(4) 0.3772(2) 1.1491(3) 0.0373(8) Uani d . 1 1
N N3 0.8842(3) 0.0902(2) 0.8093(3) 0.0315(7) Uani d . 1 1
N N4 0.7855(3) 0.0703(2) 0.6615(3) 0.0339(8) Uani d . 1 1
N N5 0.8335(3) 0.2478(2) 0.6850(3) 0.0279(7) Uani d . 1 1
N N6 0.4516(4) 0.1950(3) 0.1161(4) 0.0556(10) Uani d . 1 1
C C1 1.1805(4) 0.1930(3) 1.2132(4) 0.0335(9) Uani d . 1 1
H H1 1.2312 0.1424 1.2872 0.040 Uiso calc R 1 1
C C2 1.2040(4) 0.3003(3) 1.2501(4) 0.0370(9) Uani d . 1 1
H H2 1.2712 0.3196 1.3481 0.044 Uiso calc R 1 1
C C3 1.0395(4) 0.3452(3) 1.0079(4) 0.0346(10) Uani d . 1 1
H H3 0.9898 0.3963 0.9342 0.042 Uiso calc R 1 1
C C4 1.0145(4) 0.2375(3) 0.9682(3) 0.0270(8) Uani d . 1 1
C C5 0.9116(4) 0.1956(2) 0.8199(3) 0.0269(8) Uani d . 1 1
C C6 0.7575(4) 0.1661(2) 0.5912(4) 0.0286(8) Uani d . 1 1
C C7 0.6541(4) 0.1783(3) 0.4281(4) 0.0325(9) Uani d . 1 1
C C8 0.6080(4) 0.2768(3) 0.3576(4) 0.0385(10) Uani d . 1 1
H H8 0.6421 0.3394 0.4131 0.046 Uiso calc R 1 1
C C9 0.5105(5) 0.2796(3) 0.2035(4) 0.0462(11) Uani d . 1 1
H H9 0.4840 0.3461 0.1573 0.055 Uiso calc R 1 1
C C10 0.4974(6) 0.1014(4) 0.1848(5) 0.0703(16) Uani d . 1 1
H H10 0.4603 0.0403 0.1264 0.084 Uiso calc R 1 1
C C11 0.5966(5) 0.0888(3) 0.3376(4) 0.0611(14) Uani d . 1 1
H H11 0.6241 0.0212 0.3788 0.073 Uiso calc R 1 1

loop_
_atom_site_aniso_label
_atom_site_aniso_U_11
_atom_site_aniso_U_22
_atom_site_aniso_U_33
_atom_site_aniso_U_12
_atom_site_aniso_U_13
_atom_site_aniso_U_23
Zn1 0.0508(4) 0.0163(3) 0.0241(3) 0.0012(3) 0.0031(3) 0.0024(2)
O1 0.064(2) 0.0205(12) 0.0351(13) 0.0068(12) 0.0202(13) 0.0035(10)
N1 0.037(2) 0.0235(15) 0.0227(14) 0.0021(13) 0.0087(13) -0.0003(11)
N2 0.048(2) 0.0283(16) 0.0275(15) -0.0072(14) 0.0081(14) -0.0059(12)
N3 0.044(2) 0.0180(15) 0.0244(14) -0.0005(13) 0.0063(13) 0.0009(11)
N4 0.046(2) 0.0230(15) 0.0229(14) -0.0020(14) 0.0039(13) 0.0004(11)
N5 0.0378(19) 0.0204(14) 0.0219(13) 0.0003(13) 0.0089(13) 0.0017(11)
N6 0.058(3) 0.067(3) 0.0285(17) -0.003(2) 0.0046(16) 0.0041(17)
C1 0.037(2) 0.033(2) 0.0236(17) 0.0025(17) 0.0055(16) 0.0005(14)
C2 0.044(3) 0.036(2) 0.0243(16) -0.0060(18) 0.0069(16) -0.0065(15)
C3 0.050(3) 0.0229(18) 0.0250(16) -0.0016(16) 0.0094(18) 0.0020(14)
C4 0.039(2) 0.0207(17) 0.0214(16) 0.0010(15) 0.0123(15) 0.0009(12)
C5 0.039(2) 0.0180(16) 0.0228(16) 0.0014(15) 0.0116(15) 0.0009(13)
C6 0.037(2) 0.0223(17) 0.0244(16) -0.0002(15) 0.0103(15) 0.0013(13)
C7 0.042(2) 0.0292(19) 0.0235(16) -0.0015(17) 0.0115(16) 0.0006(14)
C8 0.047(3) 0.033(2) 0.0306(18) 0.0029(18) 0.0116(18) 0.0024(15)
C9 0.047(3) 0.052(3) 0.034(2) 0.009(2) 0.0109(19) 0.0141(18)
C10 0.090(4) 0.054(3) 0.036(2) -0.018(3) -0.005(2) -0.008(2)
C11 0.088(4) 0.034(2) 0.037(2) -0.009(2) 0.001(2) 0.0009(18)

loop_
_atom_type_symbol
_atom_type_description
_atom_type_scat_dispersion_real
_atom_type_scat_dispersion_imag
_atom_type_scat_source
C C 0.0033 0.0016 'International Tables Vol C Tables 4.2.6.8 and 6.1.1.4'
H H 0.0000 0.0000 'International Tables Vol C Tables 4.2.6.8 and 6.1.1.4'
N N 0.0061 0.0033 'International Tables Vol C Tables 4.2.6.8 and 6.1.1.4'
O O 0.0106 0.0060 'International Tables Vol C Tables 4.2.6.8 and 6.1.1.4'
Zn Zn 0.2839 1.4301 'International Tables Vol C Tables 4.2.6.8 and 6.1.1.4'

loop_
_geom_angle_atom_site_label_1
_geom_angle_atom_site_label_2
_geom_angle_atom_site_label_3
_geom_angle_site_symmetry_1
_geom_angle_site_symmetry_3
_geom_angle
N3 Zn1 N3 . 3_757 180.00(12)
N3 Zn1 N1 . 3_757 102.48(11)
N3 Zn1 N1 3_757 3_757 77.52(11)
N3 Zn1 N1 . . 77.52(11)
N3 Zn1 N1 3_757 . 102.48(11)
N1 Zn1 N1 3_757 . 180.0
N3 Zn1 O1 . . 90.35(12)
N3 Zn1 O1 3_757 . 89.65(12)
N1 Zn1 O1 3_757 . 92.83(11)
N1 Zn1 O1 . . 87.17(11)
N3 Zn1 O1 . 3_757 89.65(12)
N3 Zn1 O1 3_757 3_757 90.35(12)
N1 Zn1 O1 3_757 3_757 87.17(11)
N1 Zn1 O1 . 3_757 92.83(11)
O1 Zn1 O1 . 3_757 180.0
Zn1 O1 H1A . . 111.6
Zn1 O1 H1B . . 117.7
H1A O1 H1B . . 116.5
C1 N1 C4 . . 117.7(3)
C1 N1 Zn1 . . 128.5(2)
C4 N1 Zn1 . . 112.7(2)
C2 N2 C3 . . 116.6(3)
C5 N3 N4 . . 107.7(3)
C5 N3 Zn1 . . 116.6(2)
N4 N3 Zn1 . . 135.6(2)
C6 N4 N3 . . 104.6(3)
C5 N5 C6 . . 101.6(3)
C9 N6 C10 . . 115.2(3)
N1 C1 C2 . . 121.3(3)
N1 C1 H1 . . 119.4
C2 C1 H1 . . 119.4
N2 C2 C1 . . 122.2(3)
N2 C2 H2 . . 118.9
C1 C2 H2 . . 118.9
N2 C3 C4 . . 122.1(3)
N2 C3 H3 . . 118.9
C4 C3 H3 . . 118.9
N1 C4 C3 . . 120.1(3)
N1 C4 C5 . . 114.0(3)
C3 C4 C5 . . 125.8(3)
N3 C5 N5 . . 112.2(3)
N3 C5 C4 . . 118.4(3)
N5 C5 C4 . . 129.5(3)
N4 C6 N5 . . 113.9(3)
N4 C6 C7 . . 121.3(3)
N5 C6 C7 . . 124.8(3)
C11 C7 C8 . . 116.9(3)
C11 C7 C6 . . 119.9(3)
C8 C7 C6 . . 123.2(3)
C9 C8 C7 . . 118.7(3)
C9 C8 H8 . . 120.7
C7 C8 H8 . . 120.7
N6 C9 C8 . . 125.4(4)
N6 C9 H9 . . 117.3
C8 C9 H9 . . 117.3
N6 C10 C11 . . 124.5(4)
N6 C10 H10 . . 117.7
C11 C10 H10 . . 117.7
C7 C11 C10 . . 119.3(4)
C7 C11 H11 . . 120.3
C10 C11 H11 . . 120.3

loop_
_geom_bond_atom_site_label_1
_geom_bond_atom_site_label_2
_geom_bond_site_symmetry_2
_geom_bond_distance
Zn1 N3 . 2.040(3)
Zn1 N3 3_757 2.040(3)
Zn1 N1 3_757 2.212(3)
Zn1 N1 . 2.212(3)
Zn1 O1 . 2.252(3)
Zn1 O1 3_757 2.252(3)
O1 H1A . 0.8501
O1 H1B . 0.8502
N1 C1 . 1.336(4)
N1 C4 . 1.361(4)
N2 C2 . 1.343(5)
N2 C3 . 1.343(4)
N3 C5 . 1.352(4)
N3 N4 . 1.368(4)
N4 C6 . 1.346(4)
N5 C5 . 1.359(4)
N5 C6 . 1.375(4)
N6 C9 . 1.329(5)
N6 C10 . 1.332(6)
C1 C2 . 1.390(5)
C1 H1 . 0.9300
C2 H2 . 0.9300
C3 C4 . 1.401(5)
C3 H3 . 0.9300
C4 C5 . 1.463(5)
C6 C7 . 1.474(5)
C7 C11 . 1.388(5)
C7 C8 . 1.393(5)
C8 C9 . 1.385(5)
C8 H8 . 0.9300
C9 H9 . 0.9300
C10 C11 . 1.390(6)
C10 H10 . 0.9300
C11 H11 . 0.9300

loop_
_geom_hbond_atom_site_label_D
_geom_hbond_atom_site_label_H
_geom_hbond_atom_site_label_A
_geom_hbond_site_symmetry_A
_geom_hbond_distance_DH
_geom_hbond_distance_HA
_geom_hbond_distance_DA
_geom_hbond_angle_DHA
O1 H1B N5 4_566 0.85 1.99 2.833(4) 172.7
O1 H1A N2 2_747 0.85 2.13 2.975(4) 175.1

loop_
_geom_torsion_atom_site_label_1
_geom_torsion_atom_site_label_2
_geom_torsion_atom_site_label_3
_geom_torsion_atom_site_label_4
_geom_torsion_site_symmetry_1
_geom_torsion
N3 Zn1 N1 C1 . 173.8(3)
N3 Zn1 N1 C1 3_757 -6.2(3)
O1 Zn1 N1 C1 . 82.8(3)
O1 Zn1 N1 C1 3_757 -97.2(3)
N3 Zn1 N1 C4 . 6.1(2)
N3 Zn1 N1 C4 3_757 -173.9(2)
O1 Zn1 N1 C4 . -84.9(2)
O1 Zn1 N1 C4 3_757 95.1(2)
N1 Zn1 N3 C5 3_757 178.8(3)
N1 Zn1 N3 C5 . -1.2(3)
O1 Zn1 N3 C5 . 85.8(3)
O1 Zn1 N3 C5 3_757 -94.2(3)
N1 Zn1 N3 N4 3_757 -5.9(4)
N1 Zn1 N3 N4 . 174.1(4)
O1 Zn1 N3 N4 . -98.8(4)
O1 Zn1 N3 N4 3_757 81.2(4)
C5 N3 N4 C6 . -0.7(4)
Zn1 N3 N4 C6 . -176.3(3)
C4 N1 C1 C2 . 0.1(5)
Zn1 N1 C1 C2 . -167.1(3)
C3 N2 C2 C1 . -1.5(6)
N1 C1 C2 N2 . 0.8(6)
C2 N2 C3 C4 . 1.3(6)
C1 N1 C4 C3 . -0.3(5)
Zn1 N1 C4 C3 . 168.9(3)
C1 N1 C4 C5 . -178.6(3)
Zn1 N1 C4 C5 . -9.5(4)
N2 C3 C4 N1 . -0.4(6)
N2 C3 C4 C5 . 177.7(4)
N4 N3 C5 N5 . 0.8(4)
Zn1 N3 C5 N5 . 177.4(2)
N4 N3 C5 C4 . 179.8(3)
Zn1 N3 C5 C4 . -3.6(4)
C6 N5 C5 N3 . -0.5(4)
C6 N5 C5 C4 . -179.4(4)
N1 C4 C5 N3 . 9.0(5)
C3 C4 C5 N3 . -169.2(4)
N1 C4 C5 N5 . -172.2(3)
C3 C4 C5 N5 . 9.6(6)
N3 N4 C6 N5 . 0.4(4)
N3 N4 C6 C7 . -179.8(3)
C5 N5 C6 N4 . 0.0(4)
C5 N5 C6 C7 . -179.8(3)
N4 C6 C7 C11 . -8.2(6)
N5 C6 C7 C11 . 171.6(4)
N4 C6 C7 C8 . 171.0(4)
N5 C6 C7 C8 . -9.2(6)
C11 C7 C8 C9 . -0.8(6)
C6 C7 C8 C9 . 180.0(4)
C10 N6 C9 C8 . -2.9(7)
C7 C8 C9 N6 . 2.6(7)
C9 N6 C10 C11 . 1.5(8)
C8 C7 C11 C10 . -0.4(7)
C6 C7 C11 C10 . 178.9(5)
N6 C10 C11 C7 . 0.0(9)
